data_2237867
loop_
_publ_author_name
'Cooke, Kristin'
'Olenev, Andrei V.'
'Kovnir, Kirill'

_publ_section_title
;
 Tris(ethylenediamine)cobalt(II) dichloride
;
_journal_coeditor_code HB7079
_journal_issue 6
_journal_name_full 'Acta Crystallographica Section E'
_journal_page_first m332
_journal_paper_doi 10.1107/S1600536813013135
_journal_volume 69
_journal_year 2013
_chemical_formula_iupac '[Co (C2 H8 N2)3] Cl2'
_chemical_formula_moiety 'C6 H24 Co N6 2+, 2(Cl -)'
_chemical_formula_sum 'C6 H24 Cl2 Co N6'
_chemical_formula_weight 310.14
_chemical_melting_point ?
_chemical_name_common 'Tris(ethylenediamine) cobalt II chloride'
_chemical_name_systematic
;
Tris(ethylenediamine)cobalt(II) dichloride'
;
_space_group_IT_number 61
_symmetry_cell_setting orthorhombic
_symmetry_space_group_name_Hall '-P 2ac 2ab'
_symmetry_space_group_name_H-M 'P b c a'
_atom_sites_solution_hydrogens geom
_atom_sites_solution_primary direct
_atom_sites_solution_secondary difmap
_audit_creation_method manual
_cell_angle_alpha 90.00
_cell_angle_beta 90.00
_cell_angle_gamma 90.00
_cell_formula_units_Z 8
_cell_length_a 8.1590(8)
_cell_length_b 17.047(3)
_cell_length_c 20.3974(14)
_cell_measurement_reflns_used 6618
_cell_measurement_temperature 90(2)
_cell_measurement_theta_max 71.00
_cell_measurement_theta_min 4.34
_cell_volume 2837.0(6)
_computing_cell_refinement 'SAINT (Bruker, 2003)'
_computing_data_collection 'APEX2 (Bruker, 2003)'
_computing_data_reduction 'SAINT (Bruker, 2003)'
_computing_molecular_graphics 'Mercury (Macrae <i>et al.</i>, 2008)'
_computing_publication_material 'SHELXL97 (Sheldrick, 2008)'
_computing_structure_refinement 'SHELXL97 (Sheldrick, 2008)'
_computing_structure_solution 'SHELXS97 (Sheldrick, 2008)'
_diffrn_ambient_temperature 90(2)
_diffrn_measured_fraction_theta_full 0.971
_diffrn_measured_fraction_theta_max 0.971
_diffrn_measurement_device_type 'Bruker APEXII CCD'
_diffrn_measurement_method '\f and \w scans'
_diffrn_radiation_monochromator graphite
_diffrn_radiation_source 'fine-focus sealed tube'
_diffrn_radiation_type CuK\a
_diffrn_radiation_wavelength 1.54178
_diffrn_reflns_av_R_equivalents 0.0421
_diffrn_reflns_av_sigmaI/netI 0.0266
_diffrn_reflns_limit_h_max 9
_diffrn_reflns_limit_h_min -9
_diffrn_reflns_limit_k_max 20
_diffrn_reflns_limit_k_min -19
_diffrn_reflns_limit_l_max 18
_diffrn_reflns_limit_l_min -24
_diffrn_reflns_number 17930
_diffrn_reflns_theta_full 71.95
_diffrn_reflns_theta_max 71.95
_diffrn_reflns_theta_min 4.33
_exptl_absorpt_coefficient_mu 12.812
_exptl_absorpt_correction_T_max 0.2430
_exptl_absorpt_correction_T_min 0.1089
_exptl_absorpt_correction_type multi-scan
_exptl_absorpt_process_details '(SADABS; Bruker, 2003)'
_exptl_crystal_colour yellow
_exptl_crystal_density_diffrn 1.451
_exptl_crystal_density_method 'not measured'
_exptl_crystal_description irregular
_exptl_crystal_F_000 1304
_exptl_crystal_size_max 0.31
_exptl_crystal_size_mid 0.17
_exptl_crystal_size_min 0.15
_refine_diff_density_max 0.258
_refine_diff_density_min -0.365
_refine_ls_extinction_method none
_refine_ls_goodness_of_fit_ref 1.062
_refine_ls_hydrogen_treatment refall
_refine_ls_matrix_type full
_refine_ls_number_parameters 232
_refine_ls_number_reflns 2700
_refine_ls_number_restraints 0
_refine_ls_restrained_S_all 1.062
_refine_ls_R_factor_all 0.0288
_refine_ls_R_factor_gt 0.0243
_refine_ls_shift/su_max 0.001
_refine_ls_shift/su_mean 0.000
_refine_ls_structure_factor_coef Fsqd
_refine_ls_weighting_details 'calc w=1/[\s^2^(Fo^2^)+(0.0273P)^2^+1.3198P] where P=(Fo^2^+2Fc^2^)/3'
_refine_ls_weighting_scheme calc
_refine_ls_wR_factor_gt 0.0574
_refine_ls_wR_factor_ref 0.0594
_reflns_number_gt 2437
_reflns_number_total 2700
_reflns_threshold_expression I>2\s(I)
_cod_data_source_file hb7079.cif
_cod_data_source_block I
_cod_depositor_comments
;
The following automatic conversions were performed:

'_chemical_melting_point' value 'not measured' was changed to '?' -
the value is undefined or not given.

Automatic conversion script
Id: cif_fix_values 1891 2012-01-12 08:04:46Z andrius 
;
_cod_database_code 2237867
_cod_database_fobs_code 2237867

loop_
_symmetry_equiv_pos_as_xyz
'x, y, z'
'-x+1/2, -y, z+1/2'
'x+1/2, -y+1/2, -z'
'-x, y+1/2, -z+1/2'
'-x, -y, -z'
'x-1/2, y, -z-1/2'
'-x-1/2, y-1/2, z'
'x, -y-1/2, z-1/2'

loop_
_atom_site_type_symbol
_atom_site_label
_atom_site_fract_x
_atom_site_fract_y
_atom_site_fract_z
_atom_site_U_iso_or_equiv
_atom_site_adp_type
_atom_site_calc_flag
_atom_site_occupancy
_atom_site_symmetry_multiplicity
Co Co 0.22206(3) 0.636475(16) 0.101937(14) 0.01130(9) Uani d 1 1
Cl Cl1 0.22916(5) 0.38557(2) 0.02211(2) 0.01517(10) Uani d 1 1
Cl Cl2 0.19514(5) 0.63342(2) 0.32464(2) 0.01878(11) Uani d 1 1
N N1 0.31525(19) 0.56644(9) 0.18154(8) 0.0144(3) Uani d 1 1
H H1A 0.419(3) 0.5613(12) 0.1780(10) 0.021(6) Uiso d 1 1
H H1B 0.297(3) 0.5888(15) 0.2164(12) 0.023(6) Uiso d 1 1
N N2 0.04364(19) 0.54264(9) 0.09943(8) 0.0155(3) Uani d 1 1
H H2A -0.051(3) 0.5597(13) 0.0934(10) 0.019(6) Uiso d 1 1
H H2B 0.068(3) 0.5088(13) 0.0683(11) 0.023(6) Uiso d 1 1
C C1 0.2324(2) 0.48967(10) 0.18119(9) 0.0169(4) Uani d 1 1
H H1C 0.238(2) 0.4648(12) 0.2236(10) 0.014(5) Uiso d 1 1
H H1D 0.285(2) 0.4581(12) 0.1472(10) 0.016(5) Uiso d 1 1
C C2 0.0533(2) 0.50142(11) 0.16281(9) 0.0167(4) Uani d 1 1
H H2C 0.003(2) 0.5343(12) 0.1971(10) 0.020(5) Uiso d 1 1
H H2D 0.001(2) 0.4511(12) 0.1614(10) 0.018(5) Uiso d 1 1
N N6 0.37572(19) 0.57543(9) 0.03100(8) 0.0156(3) Uani d 1 1
H H5B 0.044(3) 0.6765(13) 0.0010(10) 0.023(6) Uiso d 1 1
H H5A 0.135(3) 0.7409(15) 0.0172(10) 0.024(6) Uiso d 1 1
N N5 0.14074(19) 0.69328(9) 0.01218(8) 0.0152(3) Uani d 1 1
H H6A 0.474(3) 0.5868(13) 0.0328(10) 0.020(5) Uiso d 1 1
H H6B 0.372(3) 0.5247(15) 0.0387(11) 0.029(6) Uiso d 1 1
C C5 0.2573(2) 0.67473(11) -0.04124(9) 0.0179(4) Uani d 1 1
H H5D 0.351(2) 0.7073(12) -0.0344(9) 0.016(5) Uiso d 1 1
H H5C 0.211(2) 0.6829(13) -0.0850(11) 0.021(5) Uiso d 1 1
C C6 0.3113(2) 0.59006(11) -0.03548(9) 0.0182(4) Uani d 1 1
H H6D 0.217(2) 0.5559(11) -0.0402(9) 0.008(4) Uiso d 1 1
H H6C 0.391(3) 0.5790(12) -0.0690(10) 0.019(5) Uiso d 1 1
N N3 0.38406(18) 0.73377(9) 0.12091(8) 0.0146(3) Uani d 1 1
H H3A 0.385(2) 0.7681(13) 0.0886(10) 0.016(5) Uiso d 1 1
H H3B 0.478(3) 0.7190(13) 0.1278(11) 0.023(6) Uiso d 1 1
N N4 0.07178(18) 0.70245(9) 0.17074(8) 0.0155(3) Uani d 1 1
H H4B -0.032(3) 0.7045(13) 0.1610(10) 0.027(6) Uiso d 1 1
H H4A 0.079(3) 0.6796(14) 0.2080(11) 0.026(6) Uiso d 1 1
C C3 0.3253(2) 0.77480(11) 0.17991(9) 0.0175(4) Uani d 1 1
H H3D 0.353(2) 0.7452(12) 0.2186(9) 0.011(5) Uiso d 1 1
H H3C 0.374(2) 0.8260(12) 0.1837(9) 0.016(5) Uiso d 1 1
C C4 0.1402(2) 0.78212(10) 0.17682(10) 0.0178(4) Uani d 1 1
H H4C 0.109(2) 0.8107(12) 0.1386(10) 0.018(5) Uiso d 1 1
H H4D 0.097(3) 0.8110(12) 0.2159(10) 0.020(5) Uiso d 1 1

loop_
_atom_site_aniso_label
_atom_site_aniso_U_11
_atom_site_aniso_U_22
_atom_site_aniso_U_33
_atom_site_aniso_U_12
_atom_site_aniso_U_13
_atom_site_aniso_U_23
Co 0.00953(15) 0.00972(15) 0.01465(16) -0.00031(10) -0.00038(10) 0.00023(10)
Cl1 0.0154(2) 0.0123(2) 0.0178(2) -0.00106(14) -0.00053(15) 0.00024(15)
Cl2 0.0122(2) 0.0245(2) 0.0197(2) 0.00031(15) 0.00082(16) -0.00254(17)
N1 0.0125(8) 0.0140(7) 0.0166(8) 0.0004(6) -0.0007(6) -0.0010(6)
N2 0.0127(8) 0.0134(8) 0.0204(9) 0.0004(6) -0.0011(6) -0.0001(6)
C1 0.0196(9) 0.0125(9) 0.0186(9) -0.0005(7) -0.0005(7) 0.0022(7)
C2 0.0176(9) 0.0119(8) 0.0207(10) -0.0024(7) 0.0022(7) 0.0013(7)
N6 0.0120(8) 0.0138(8) 0.0211(8) 0.0009(6) 0.0007(6) 0.0007(6)
N5 0.0133(7) 0.0118(8) 0.0204(8) 0.0009(6) -0.0020(6) -0.0005(6)
C5 0.0184(9) 0.0175(9) 0.0177(10) -0.0011(7) -0.0012(7) 0.0010(7)
C6 0.0189(9) 0.0177(9) 0.0181(10) 0.0006(7) 0.0022(8) -0.0030(7)
N3 0.0114(7) 0.0136(7) 0.0189(8) -0.0005(6) -0.0006(6) 0.0020(6)
N4 0.0132(8) 0.0129(7) 0.0205(9) -0.0011(6) 0.0019(6) 0.0000(6)
C3 0.0201(9) 0.0125(9) 0.0198(10) -0.0034(7) -0.0015(7) 0.0003(7)
C4 0.0210(9) 0.0106(8) 0.0217(10) 0.0001(7) 0.0023(8) -0.0001(7)

loop_
_atom_type_symbol
_atom_type_description
_atom_type_scat_dispersion_real
_atom_type_scat_dispersion_imag
_atom_type_scat_source
C C 0.0181 0.0091 'International Tables Vol C Tables 4.2.6.8 and 6.1.1.4'
N N 0.0311 0.0180 'International Tables Vol C Tables 4.2.6.8 and 6.1.1.4'
Cl Cl 0.3639 0.7018 'International Tables Vol C Tables 4.2.6.8 and 6.1.1.4'
Co Co -2.3653 3.6143 'International Tables Vol C Tables 4.2.6.8 and 6.1.1.4'
H H 0.0000 0.0000 'International Tables Vol C Tables 4.2.6.8 and 6.1.1.4'

loop_
_geom_angle_atom_site_label_1
_geom_angle_atom_site_label_2
_geom_angle_atom_site_label_3
_geom_angle
_geom_angle_publ_flag
N1 Co N3 94.28(6) n
N1 Co N2 81.11(6) n
N3 Co N2 170.27(6) n
N1 Co N5 171.51(6) n
N3 Co N5 89.75(6) n
N2 Co N5 95.97(6) n
N1 Co N4 89.95(6) n
N3 Co N4 80.33(6) n
N2 Co N4 91.05(6) no
N5 Co N4 98.10(6) n
N1 Co N6 91.88(6) n
N3 Co N6 97.69(6) n
N2 Co N6 91.05(6) n
N5 Co N6 80.17(6) n
N4 Co N6 177.41(6) n
C1 N1 Co 109.07(11) ?
C1 N1 H1A 111.3(14) ?
Co N1 H1A 110.0(14) ?
C1 N1 H1B 109.6(16) ?
Co N1 H1B 109.5(16) ?
H1A N1 H1B 107(2) ?
C2 N2 Co 107.21(11) ?
C2 N2 H2A 110.2(14) ?
Co N2 H2A 111.6(15) ?
C2 N2 H2B 108.0(14) ?
Co N2 H2B 110.4(14) ?
H2A N2 H2B 109(2) ?
N1 C1 C2 108.96(14) ?
N1 C1 H1C 111.3(12) ?
C2 C1 H1C 109.1(12) ?
N1 C1 H1D 106.9(12) ?
C2 C1 H1D 108.7(11) ?
H1C C1 H1D 111.9(16) ?
N2 C2 C1 109.29(15) ?
N2 C2 H2C 109.2(12) ?
C1 C2 H2C 107.6(12) ?
N2 C2 H2D 112.1(12) ?
C1 C2 H2D 108.4(12) ?
H2C C2 H2D 110.2(17) ?
C6 N6 Co 108.95(11) ?
C6 N6 H6A 110.3(15) ?
Co N6 H6A 114.7(15) ?
C6 N6 H6B 108.5(14) ?
Co N6 H6B 109.3(14) ?
H6A N6 H6B 105(2) ?
C5 N5 Co 109.18(11) ?
C5 N5 H5B 108.7(14) ?
Co N5 H5B 110.5(14) ?
C5 N5 H5A 109.8(15) ?
Co N5 H5A 110.6(15) ?
H5B N5 H5A 108(2) ?
N5 C5 C6 109.49(15) ?
N5 C5 H5D 106.3(12) ?
C6 C5 H5D 108.2(12) ?
N5 C5 H5C 113.1(12) ?
C6 C5 H5C 108.5(13) ?
H5D C5 H5C 111.1(17) ?
N6 C6 C5 109.64(15) ?
N6 C6 H6D 105.8(11) ?
C5 C6 H6D 109.6(11) ?
N6 C6 H6C 112.2(12) ?
C5 C6 H6C 109.1(13) ?
H6D C6 H6C 110.4(16) ?
C3 N3 Co 108.21(11) ?
C3 N3 H3A 107.4(13) ?
Co N3 H3A 112.6(13) ?
C3 N3 H3B 108.1(16) ?
Co N3 H3B 111.7(15) ?
H3A N3 H3B 109(2) ?
C4 N4 Co 108.49(11) ?
C4 N4 H4B 110.5(15) ?
Co N4 H4B 114.9(15) ?
C4 N4 H4A 108.7(16) ?
Co N4 H4A 107.5(15) ?
H4B N4 H4A 107(2) ?
N3 C3 C4 109.24(15) ?
N3 C3 H3D 110.2(11) ?
C4 C3 H3D 108.0(11) ?
N3 C3 H3C 111.2(12) ?
C4 C3 H3C 110.0(12) ?
H3D C3 H3C 108.2(16) ?
N4 C4 C3 107.74(14) ?
N4 C4 H4C 107.6(12) ?
C3 C4 H4C 109.8(12) ?
N4 C4 H4D 112.8(12) ?
C3 C4 H4D 110.8(12) ?
H4C C4 H4D 108.0(16) ?

loop_
_geom_bond_atom_site_label_1
_geom_bond_atom_site_label_2
_geom_bond_distance
_geom_bond_publ_flag
Co N1 2.1540(15) y
Co N3 2.1558(15) y
Co N2 2.1635(15) y
Co N5 2.1748(15) y
Co N4 2.1767(15) y
Co N6 2.1791(16) y
N1 C1 1.473(2) ?
N1 H1A 0.86(2) ?
N1 H1B 0.82(2) ?
N2 C2 1.473(2) ?
N2 H2A 0.83(2) ?
N2 H2B 0.88(2) ?
C1 C2 1.522(2) ?
C1 H1C 0.96(2) ?
C1 H1D 0.98(2) ?
C2 H2C 0.99(2) ?
C2 H2D 0.96(2) ?
N6 C6 1.475(2) ?
N6 H6A 0.83(2) ?
N6 H6B 0.88(3) ?
N5 C5 1.480(2) ?
N5 H5B 0.87(2) ?
N5 H5A 0.82(2) ?
C5 C6 1.514(3) ?
C5 H5D 0.95(2) ?
C5 H5C 0.98(2) ?
C6 H6D 0.967(19) ?
C6 H6C 0.96(2) ?
N3 C3 1.472(2) ?
N3 H3A 0.88(2) ?
N3 H3B 0.82(2) ?
N4 C4 1.474(2) ?
N4 H4B 0.87(2) ?
N4 H4A 0.85(2) ?
C3 C4 1.517(2) ?
C3 H3D 0.963(19) ?
C3 H3C 0.96(2) ?
C4 H4C 0.95(2) ?
C4 H4D 1.00(2) ?

loop_
_geom_hbond_atom_site_label_D
_geom_hbond_atom_site_label_H
_geom_hbond_atom_site_label_A
_geom_hbond_site_symmetry_A
_geom_hbond_distance_DH
_geom_hbond_distance_HA
_geom_hbond_distance_DA
_geom_hbond_angle_DHA
N1 H1B Cl2 . 0.82(2) 2.48(3) 3.2839(17) 167(2)
N1 H1A Cl2 6_656 0.86(2) 2.57(2) 3.3056(16) 145.4(18)
N2 H2A Cl1 5_565 0.83(2) 2.92(2) 3.5494(16) 133.6(17)
N2 H2A Cl2 6_556 0.83(2) 2.94(2) 3.5887(17) 135.8(17)
N2 H2B Cl1 . 0.88(2) 2.65(2) 3.4566(17) 152.5(18)
N5 H5B Cl1 5_565 0.87(2) 2.51(2) 3.3770(16) 173.1(19)
N5 H5A Cl1 7_665 0.82(2) 2.70(2) 3.4514(18) 152.4(19)
N6 H6B Cl1 . 0.88(3) 2.66(3) 3.4552(18) 150.3(19)
N6 H6A Cl1 5_665 0.83(2) 2.71(2) 3.4653(16) 152.9(19)
N3 H3A Cl1 7_665 0.88(2) 2.59(2) 3.4075(17) 154.2(17)
N3 H3B Cl2 6_656 0.82(2) 2.49(2) 3.2560(16) 156(2)
N4 H4A Cl2 . 0.85(2) 2.68(2) 3.5003(17) 161(2)
N4 H4B Cl2 6_556 0.87(2) 2.55(2) 3.2919(16) 143.5(19)
